data_2218099
loop_
_publ_author_name
'Zhang, Hai-Quan'
Bao-Li
'Yang, Guang-Di'
'Ma, Yu-Guang'

_publ_section_title
;
 2,2'-Bi[6,6'-dimethyldibenzo[<i>d</i>,<i>f</i>][1,3]dioxepine]
;
_journal_coeditor_code DN2334
_journal_issue 5
_journal_name_full 'Acta Crystallographica Section E'
_journal_page_first o817
_journal_paper_doi 10.1107/S1600536808009094
_journal_volume 64
_journal_year 2008
_chemical_formula_iupac 'C30 H26 O4'
_chemical_formula_moiety 'C30 H26 O4'
_chemical_formula_sum 'C30 H26 O4'
_chemical_formula_weight 450.51
_chemical_name_systematic
;
2,2'-Bi[6,6'-dimethyldibenzo[d,f][1,3]dioxepine]
;
_space_group_IT_number 14
_symmetry_cell_setting monoclinic
_symmetry_space_group_name_Hall '-P 2ybc'
_symmetry_space_group_name_H-M 'P 1 21/c 1'
_atom_sites_solution_hydrogens geom
_atom_sites_solution_primary direct
_atom_sites_solution_secondary difmap
_cell_angle_alpha 90.00
_cell_angle_beta 103.61(3)
_cell_angle_gamma 90.00
_cell_formula_units_Z 2
_cell_length_a 13.2938(16)
_cell_length_b 7.3200(17)
_cell_length_c 12.7067(11)
_cell_measurement_reflns_used 2961
_cell_measurement_temperature 293(2)
_cell_measurement_theta_max 54.61
_cell_measurement_theta_min 5.07
_cell_volume 1201.8(4)
_computing_cell_refinement 'RAPID-AUTO (Rigaku, 1998)'
_computing_data_collection 'RAPID-AUTO (Rigaku, 1998)'
_computing_data_reduction 'CrystalStructure (Molecular Structure Corporation & Rigaku , 2002)'
_computing_molecular_graphics 'ORTEPIII (Burnett & Johnson, 1996) and ORTEP-3 for Windows (Farrugia, 1997)'
_computing_publication_material 'SHELXL97 (Sheldrick, 2008)'
_computing_structure_refinement 'SHELXL97 (Sheldrick, 2008)'
_computing_structure_solution 'SHELXS97 (Sheldrick, 2008)'
_diffrn_ambient_temperature 293(2)
_diffrn_measured_fraction_theta_full 0.982
_diffrn_measured_fraction_theta_max 0.982
_diffrn_measurement_device_type 'Rigaku R-AXIS RAPID'
_diffrn_measurement_method \w
_diffrn_radiation_monochromator graphite
_diffrn_radiation_source 'fine-focus sealed tube'
_diffrn_radiation_type MoK\a
_diffrn_radiation_wavelength 0.71073
_diffrn_reflns_av_R_equivalents 0.0721
_diffrn_reflns_av_sigmaI/netI 0.1063
_diffrn_reflns_limit_h_max 16
_diffrn_reflns_limit_h_min -17
_diffrn_reflns_limit_k_max 9
_diffrn_reflns_limit_k_min -9
_diffrn_reflns_limit_l_max 16
_diffrn_reflns_limit_l_min 0
_diffrn_reflns_number 5035
_diffrn_reflns_theta_full 27.47
_diffrn_reflns_theta_max 27.47
_diffrn_reflns_theta_min 1.58
_diffrn_standards_decay_% 0
_diffrn_standards_interval_count 0
_diffrn_standards_interval_time 0
_diffrn_standards_number 0
_exptl_absorpt_coefficient_mu 0.082
_exptl_absorpt_correction_T_max 0.990
_exptl_absorpt_correction_T_min 0.985
_exptl_absorpt_correction_type multi-scan
_exptl_absorpt_process_details '(ABSCOR; Higashi, 1995)'
_exptl_crystal_colour colorless
_exptl_crystal_density_diffrn 1.245
_exptl_crystal_density_method 'not measured'
_exptl_crystal_description block
_exptl_crystal_F_000 476
_exptl_crystal_size_max 0.18
_exptl_crystal_size_mid 0.13
_exptl_crystal_size_min 0.13
_refine_diff_density_max 0.133
_refine_diff_density_min -0.165
_refine_ls_extinction_method none
_refine_ls_goodness_of_fit_ref 0.806
_refine_ls_hydrogen_treatment constr
_refine_ls_matrix_type full
_refine_ls_number_parameters 156
_refine_ls_number_reflns 2712
_refine_ls_number_restraints 0
_refine_ls_restrained_S_all 0.806
_refine_ls_R_factor_all 0.1092
_refine_ls_R_factor_gt 0.0373
_refine_ls_shift/su_max 0.000
_refine_ls_shift/su_mean 0.000
_refine_ls_structure_factor_coef Fsqd
_refine_ls_weighting_details 'calc w=1/[\s^2^(Fo^2^)+(0.0601P)^2^] where P=(Fo^2^+2Fc^2^)/3'
_refine_ls_weighting_scheme calc
_refine_ls_wR_factor_gt 0.1122
_refine_ls_wR_factor_ref 0.1258
_reflns_number_gt 1170
_reflns_number_total 2712
_reflns_threshold_expression I>2\s(I)
_cod_data_source_file dn2334.cif
_cod_data_source_block I
_cod_original_sg_symbol_H-M 'P 21/c'
_cod_database_code 2218099
_cod_database_fobs_code 2218099

loop_
_symmetry_equiv_pos_as_xyz
'x, y, z'
'-x, y+1/2, -z+1/2'
'-x, -y, -z'
'x, -y-1/2, z-1/2'

loop_
_atom_site_type_symbol
_atom_site_label
_atom_site_fract_x
_atom_site_fract_y
_atom_site_fract_z
_atom_site_U_iso_or_equiv
_atom_site_adp_type
_atom_site_calc_flag
_atom_site_refinement_flags
_atom_site_occupancy
C C1 0.65924(15) 0.3273(3) 0.74573(16) 0.0426(5) Uani d . 1
C C2 0.59655(17) 0.4785(3) 0.74799(17) 0.0541(6) Uani d . 1
H H2 0.5968 0.5361 0.8133 0.065 Uiso calc R 1
C C3 0.53331(16) 0.5431(3) 0.65184(17) 0.0554(6) Uani d . 1
H H3 0.4909 0.6434 0.6542 0.066 Uiso calc R 1
C C4 0.53170(14) 0.4619(3) 0.55227(16) 0.0400(5) Uani d . 1
C C5 0.59453(15) 0.3071(3) 0.55358(16) 0.0411(5) Uani d . 1
H H5 0.5941 0.2488 0.4884 0.049 Uiso calc R 1
C C6 0.65776(15) 0.2372(3) 0.64907(16) 0.0394(5) Uani d . 1
C C7 0.72262(15) 0.0713(3) 0.65022(17) 0.0418(5) Uani d . 1
C C8 0.68640(17) -0.0820(3) 0.58720(19) 0.0523(6) Uani d . 1
H H8 0.6193 -0.0829 0.5441 0.063 Uiso calc R 1
C C9 0.74995(19) -0.2334(3) 0.5884(2) 0.0610(7) Uani d . 1
H H9 0.7250 -0.3349 0.5463 0.073 Uiso calc R 1
C C10 0.85074(19) -0.2339(3) 0.6522(2) 0.0605(7) Uani d . 1
H H10 0.8932 -0.3348 0.6517 0.073 Uiso calc R 1
C C11 0.88765(17) -0.0849(3) 0.71621(18) 0.0524(6) Uani d . 1
H H11 0.9546 -0.0854 0.7595 0.063 Uiso calc R 1
C C12 0.82413(15) 0.0658(3) 0.71547(16) 0.0409(5) Uani d . 1
C C13 0.82810(16) 0.2702(3) 0.86599(17) 0.0477(6) Uani d . 1
C C14 0.86854(19) 0.1391(4) 0.95822(19) 0.0705(8) Uani d . 1
H H14A 0.8475 0.0170 0.9356 0.106 Uiso calc R 1
H H14B 0.8411 0.1718 1.0191 0.106 Uiso calc R 1
H H14C 0.9427 0.1453 0.9785 0.106 Uiso calc R 1
C C15 0.86209(18) 0.4649(4) 0.89127(19) 0.0651(7) Uani d . 1
H H15A 0.9360 0.4726 0.9031 0.098 Uiso calc R 1
H H15B 0.8416 0.5042 0.9552 0.098 Uiso calc R 1
H H15C 0.8303 0.5420 0.8315 0.098 Uiso calc R 1
O O1 0.86503(10) 0.2224(2) 0.77162(11) 0.0462(4) Uani d . 1
O O2 0.71592(11) 0.2534(2) 0.84347(11) 0.0493(4) Uani d . 1

loop_
_atom_site_aniso_label
_atom_site_aniso_U_11
_atom_site_aniso_U_22
_atom_site_aniso_U_33
_atom_site_aniso_U_12
_atom_site_aniso_U_13
_atom_site_aniso_U_23
C1 0.0361(12) 0.0505(14) 0.0436(13) 0.0058(10) 0.0139(10) 0.0117(11)
C2 0.0607(14) 0.0664(17) 0.0377(12) 0.0200(13) 0.0166(11) 0.0001(11)
C3 0.0576(15) 0.0582(16) 0.0529(14) 0.0273(12) 0.0183(12) 0.0067(12)
C4 0.0332(11) 0.0441(13) 0.0430(12) 0.0054(9) 0.0098(9) 0.0036(10)
C5 0.0393(12) 0.0404(13) 0.0430(12) 0.0015(10) 0.0089(10) -0.0004(10)
C6 0.0349(11) 0.0384(13) 0.0457(12) 0.0019(9) 0.0110(10) 0.0073(11)
C7 0.0384(12) 0.0401(13) 0.0483(12) 0.0036(10) 0.0129(10) 0.0064(10)
C8 0.0451(13) 0.0463(15) 0.0636(15) 0.0007(12) 0.0090(11) 0.0006(12)
C9 0.0665(18) 0.0381(15) 0.0815(19) 0.0002(12) 0.0234(15) -0.0035(13)
C10 0.0590(16) 0.0491(17) 0.0763(17) 0.0181(12) 0.0218(14) 0.0135(14)
C11 0.0453(13) 0.0566(16) 0.0551(14) 0.0131(12) 0.0114(11) 0.0078(12)
C12 0.0403(12) 0.0411(13) 0.0428(12) 0.0027(10) 0.0127(10) 0.0069(10)
C13 0.0401(13) 0.0612(17) 0.0413(12) 0.0084(11) 0.0085(10) 0.0063(12)
C14 0.0671(16) 0.090(2) 0.0531(15) 0.0251(15) 0.0109(13) 0.0220(14)
C15 0.0653(16) 0.074(2) 0.0551(15) 0.0012(14) 0.0116(13) -0.0098(13)
O1 0.0390(8) 0.0568(10) 0.0443(8) 0.0003(7) 0.0127(7) 0.0004(8)
O2 0.0426(9) 0.0647(11) 0.0422(8) 0.0092(7) 0.0131(7) 0.0162(8)

loop_
_atom_type_symbol
_atom_type_description
_atom_type_scat_dispersion_real
_atom_type_scat_dispersion_imag
_atom_type_scat_source
C C 0.0033 0.0016 'International Tables Vol C Tables 4.2.6.8 and 6.1.1.4'
H H 0.0000 0.0000 'International Tables Vol C Tables 4.2.6.8 and 6.1.1.4'
O O 0.0106 0.0060 'International Tables Vol C Tables 4.2.6.8 and 6.1.1.4'

loop_
_geom_angle_atom_site_label_1
_geom_angle_atom_site_label_2
_geom_angle_atom_site_label_3
_geom_angle_site_symmetry_3
_geom_angle
C2 C1 C6 . 120.82(19)
C2 C1 O2 . 119.3(2)
C6 C1 O2 . 119.53(19)
C1 C2 C3 . 119.6(2)
C1 C2 H2 . 120.2
C3 C2 H2 . 120.2
C2 C3 C4 . 121.9(2)
C2 C3 H3 . 119.0
C4 C3 H3 . 119.0
C3 C4 C5 . 116.81(19)
C3 C4 C4 3_666 122.0(2)
C5 C4 C4 3_666 121.2(2)
C6 C5 C4 . 122.6(2)
C6 C5 H5 . 118.7
C4 C5 H5 . 118.7
C1 C6 C5 . 118.23(19)
C1 C6 C7 . 119.41(18)
C5 C6 C7 . 122.36(19)
C8 C7 C12 . 117.9(2)
C8 C7 C6 . 121.97(18)
C12 C7 C6 . 120.12(19)
C9 C8 C7 . 120.5(2)
C9 C8 H8 . 119.8
C7 C8 H8 . 119.8
C8 C9 C10 . 120.5(2)
C8 C9 H9 . 119.8
C10 C9 H9 . 119.8
C11 C10 C9 . 120.0(2)
C11 C10 H10 . 120.0
C9 C10 H10 . 120.0
C10 C11 C12 . 119.5(2)
C10 C11 H11 . 120.2
C12 C11 H11 . 120.2
C11 C12 O1 . 119.18(18)
C11 C12 C7 . 121.6(2)
O1 C12 C7 . 118.90(19)
O1 C13 O2 . 110.46(15)
O1 C13 C15 . 105.26(18)
O2 C13 C15 . 111.31(18)
O1 C13 C14 . 111.23(19)
O2 C13 C14 . 105.06(19)
C15 C13 C14 . 113.6(2)
C13 C14 H14A . 109.5
C13 C14 H14B . 109.5
H14A C14 H14B . 109.5
C13 C14 H14C . 109.5
H14A C14 H14C . 109.5
H14B C14 H14C . 109.5
C13 C15 H15A . 109.5
C13 C15 H15B . 109.5
H15A C15 H15B . 109.5
C13 C15 H15C . 109.5
H15A C15 H15C . 109.5
H15B C15 H15C . 109.5
C12 O1 C13 . 117.27(16)
C1 O2 C13 . 117.00(16)

loop_
_geom_bond_atom_site_label_1
_geom_bond_atom_site_label_2
_geom_bond_site_symmetry_2
_geom_bond_distance
C1 C2 . 1.389(3)
C1 C6 . 1.390(3)
C1 O2 . 1.401(2)
C2 C3 . 1.393(3)
C2 H2 . 0.9300
C3 C4 . 1.394(3)
C3 H3 . 0.9300
C4 C5 . 1.405(3)
C4 C4 3_666 1.503(4)
C5 C6 . 1.400(3)
C5 H5 . 0.9300
C6 C7 . 1.488(3)
C7 C8 . 1.397(3)
C7 C12 . 1.408(3)
C8 C9 . 1.391(3)
C8 H8 . 0.9300
C9 C10 . 1.393(3)
C9 H9 . 0.9300
C10 C11 . 1.380(3)
C10 H10 . 0.9300
C11 C12 . 1.388(3)
C11 H11 . 0.9300
C12 O1 . 1.391(2)
C13 O1 . 1.442(3)
C13 O2 . 1.456(3)
C13 C15 . 1.507(3)
C13 C14 . 1.512(3)
C14 H14A . 0.9600
C14 H14B . 0.9600
C14 H14C . 0.9600
C15 H15A . 0.9600
C15 H15B . 0.9600
C15 H15C . 0.9600
